data_4330204
loop_
_publ_author_name
'Evgeny V. Tretyakov'
'Svyatoslav E. Tolstikov'
'Anastasiya O. Suvorova'
'Aleksey V. Polushkin'
'Galina V. Romanenko'
'Artem S. Bogomyakov'
'Sergey L. Veber'
'Matvey V. Fedin'
'Dmitry V. Stass'
'Edward Reijerse'
'Wolfgang Lubitz'
'Ekaterina M. Zueva'
'Victor I. Ovcharenko'

_publ_section_title
;
 Crucial Role of Paramagnetic Ligands for Magnetostructural Anomalies in
 "Breathing Crystals"
;
_journal_name_full 'Inorganic Chemistry'
_journal_page_first 9385
_journal_page_last 9394
_journal_paper_doi 10.1021/ic301149e
_journal_volume 51
_journal_year 2012
_chemical_formula_sum 'C22 H25 Cu F12 N3 O5'
_chemical_formula_weight 702.99
_chemical_name_systematic
; 
 ? 
;
_space_group_IT_number 2
_symmetry_cell_setting triclinic
_symmetry_space_group_name_Hall '-P 1'
_symmetry_space_group_name_H-M 'P -1'
_atom_sites_solution_hydrogens geom
_atom_sites_solution_primary direct
_atom_sites_solution_secondary difmap
_audit_creation_method SHELXL-97
_cell_angle_alpha 65.878(9)
_cell_angle_beta 76.260(9)
_cell_angle_gamma 89.058(9)
_cell_formula_units_Z 2
_cell_length_a 11.384(6)
_cell_length_b 11.914(6)
_cell_length_c 12.423(6)
_cell_measurement_reflns_used 1683
_cell_measurement_temperature 190(2)
_cell_measurement_theta_max 19.14
_cell_measurement_theta_min 2.27
_cell_volume 1487.6(13)
_computing_cell_refinement 'Bruker SAINT'
_computing_data_collection 'Bruker APEX2'
_computing_data_reduction 'Bruker SAINT'
_computing_molecular_graphics 'Bruker SHELXTL'
_computing_publication_material 'Bruker SHELXTL'
_computing_structure_refinement 'SHELXL-97 (Sheldrick, 1997)'
_computing_structure_solution 'SHELXS-97 (Sheldrick, 1990)'
_diffrn_ambient_temperature 190(2)
_diffrn_measured_fraction_theta_full 0.969
_diffrn_measured_fraction_theta_max 0.969
_diffrn_measurement_device_type 'Bruker APEX-II CCD'
_diffrn_measurement_method '\f and \w scans'
_diffrn_radiation_monochromator graphite
_diffrn_radiation_source 'fine-focus sealed tube'
_diffrn_radiation_type MoK\a
_diffrn_radiation_wavelength 0.71073
_diffrn_reflns_av_R_equivalents 0.1774
_diffrn_reflns_av_sigmaI/netI 0.2766
_diffrn_reflns_limit_h_max 14
_diffrn_reflns_limit_h_min -15
_diffrn_reflns_limit_k_max 15
_diffrn_reflns_limit_k_min -15
_diffrn_reflns_limit_l_max 16
_diffrn_reflns_limit_l_min -16
_diffrn_reflns_number 25128
_diffrn_reflns_theta_full 27.98
_diffrn_reflns_theta_max 27.98
_diffrn_reflns_theta_min 1.85
_diffrn_standards_number 0
_exptl_absorpt_coefficient_mu 0.845
_exptl_absorpt_correction_T_max 0.5213
_exptl_absorpt_correction_T_min 0.4115
_exptl_absorpt_correction_type multi-scan
_exptl_crystal_colour purple
_exptl_crystal_density_diffrn 1.570
_exptl_crystal_description plate
_exptl_crystal_F_000 710
_exptl_crystal_size_max 0.16
_exptl_crystal_size_mid 0.10
_exptl_crystal_size_min 0.005
_refine_diff_density_max 1.326
_refine_diff_density_min -0.441
_refine_diff_density_rms 0.117
_refine_ls_extinction_coef 0.0136(17)
_refine_ls_extinction_expression Fc^*^=kFc[1+0.001xFc^2^\l^3^/sin(2\q)]^-1/4^
_refine_ls_extinction_method SHELXL
_refine_ls_goodness_of_fit_ref 0.874
_refine_ls_hydrogen_treatment constr
_refine_ls_matrix_type full
_refine_ls_number_parameters 491
_refine_ls_number_reflns 6941
_refine_ls_number_restraints 5
_refine_ls_restrained_S_all 0.881
_refine_ls_R_factor_all 0.2245
_refine_ls_R_factor_gt 0.0747
_refine_ls_shift/su_max 0.007
_refine_ls_shift/su_mean 0.001
_refine_ls_structure_factor_coef Fsqd
_refine_ls_weighting_details 'calc w=1/[\s^2^(Fo^2^)+(0.0926P)^2^+0.0000P] where P=(Fo^2^+2Fc^2^)/3'
_refine_ls_weighting_scheme calc
_refine_ls_wR_factor_gt 0.1828
_refine_ls_wR_factor_ref 0.2262
_reflns_number_gt 2318
_reflns_number_total 6941
_reflns_threshold_expression >2sigma(I)
_cod_data_source_file ic301149e_si_002_20.cif
_cod_data_source_block 647es
_cod_original_cell_volume 1487.5(13)
_cod_database_code 4330204

loop_
_symmetry_equiv_pos_as_xyz
'x, y, z'
'-x, -y, -z'

loop_
_atom_site_label
_atom_site_type_symbol
_atom_site_fract_x
_atom_site_fract_y
_atom_site_fract_z
_atom_site_U_iso_or_equiv
_atom_site_adp_type
_atom_site_occupancy
_atom_site_symmetry_multiplicity
_atom_site_calc_flag
_atom_site_refinement_flags
Cu1 Cu 0.0000 0.0000 0.0000 0.0397(3) Uani 1 2 d S
O1 O -0.1588(4) -0.0130(4) 0.1051(4) 0.0492(12) Uani 1 1 d .
C1 C -0.3279(7) 0.0187(9) 0.2323(8) 0.065(2) Uani 1 1 d .
F1 F -0.3708(15) 0.1020(19) 0.145(2) 0.117(9) Uani 0.50 1 d P
F2 F -0.3801(13) -0.0925(16) 0.2561(16) 0.077(4) Uani 0.50 1 d P
F3 F -0.3679(16) 0.0300(15) 0.3413(16) 0.087(6) Uani 0.50 1 d P
F1A F -0.377(2) 0.074(3) 0.148(2) 0.160(12) Uani 0.50 1 d P
F2A F -0.3723(17) -0.0916(15) 0.2916(17) 0.114(8) Uani 0.50 1 d P
F3A F -0.3572(13) 0.0729(15) 0.3001(16) 0.075(5) Uani 0.50 1 d P
C2 C -0.1881(5) 0.0250(5) 0.1811(7) 0.0473(18) Uani 1 1 d .
C3 C -0.1158(6) 0.0653(6) 0.2404(6) 0.0521(19) Uani 1 1 d .
H3A H -0.1541 0.0889 0.3037 0.062 Uiso 1 1 calc R
C4 C 0.0100(6) 0.0701(6) 0.2064(6) 0.0463(17) Uani 1 1 d .
C5 C 0.0820(7) 0.1241(10) 0.2683(8) 0.078(3) Uani 1 1 d .
F4 F 0.1713(6) 0.2030(7) 0.1910(6) 0.145(3) Uani 1 1 d .
F5 F 0.019(2) 0.148(3) 0.357(2) 0.236(11) Uani 0.50 1 d P
F5A F 0.0200(12) 0.1905(10) 0.3160(14) 0.074(4) Uani 0.50 1 d P
F6 F 0.1255(19) 0.0435(16) 0.3615(12) 0.111(5) Uani 0.50 1 d P
F6A F 0.144(2) 0.039(2) 0.315(2) 0.193(9) Uani 0.50 1 d P
O2 O 0.0770(4) 0.0365(4) 0.1309(4) 0.0557(13) Uani 1 1 d .
Cu2 Cu -0.5000 -0.5000 0.5000 0.0424(3) Uani 1 2 d S
O3 O -0.5972(3) -0.3591(4) 0.4628(4) 0.0463(11) Uani 1 1 d .
C6 C -0.6750(8) -0.1735(8) 0.4510(7) 0.062(2) Uani 1 1 d .
F7 F -0.7920(13) -0.2130(18) 0.5213(13) 0.099(6) Uani 0.50 1 d P
F8 F -0.6705(14) -0.1407(11) 0.3340(15) 0.068(5) Uani 0.50 1 d P
F9 F -0.6601(16) -0.0754(18) 0.454(2) 0.115(6) Uani 0.50 1 d P
F7A F -0.7794(15) -0.2091(16) 0.5117(19) 0.129(9) Uani 0.50 1 d P
F8A F -0.683(2) -0.145(2) 0.3409(17) 0.129(9) Uani 0.50 1 d P
F9A F -0.6322(13) -0.0617(16) 0.4577(15) 0.067(4) Uani 0.50 1 d P
C7 C -0.5890(5) -0.2700(6) 0.4935(6) 0.0438(17) Uani 1 1 d .
C8 C -0.5134(6) -0.2580(6) 0.5591(6) 0.0486(17) Uani 1 1 d .
H8A H -0.5169 -0.1873 0.5765 0.058 Uiso 1 1 calc R
C9 C -0.4312(6) -0.3429(7) 0.6024(6) 0.0462(17) Uani 1 1 d .
C10 C -0.3504(7) -0.3161(9) 0.6731(8) 0.065(2) Uani 1 1 d .
F10 F -0.3935(15) -0.2435(16) 0.7198(17) 0.088(5) Uani 0.50 1 d P
F11 F -0.2280(12) -0.2939(16) 0.6067(15) 0.076(4) Uani 0.50 1 d P
F12 F -0.3673(16) -0.4165(19) 0.7754(14) 0.106(7) Uani 0.50 1 d P
F10A F -0.374(2) -0.2182(18) 0.702(2) 0.111(7) Uani 0.50 1 d P
F11A F -0.2536(17) -0.282(3) 0.614(3) 0.172(10) Uani 0.50 1 d P
F12A F -0.3302(18) -0.4159(19) 0.770(2) 0.114(6) Uani 0.50 1 d P
O4 O -0.4121(4) -0.4415(4) 0.5887(4) 0.0455(11) Uani 1 1 d .
O1R O 0.0150(4) -0.1883(4) 0.0666(4) 0.0488(12) Uani 1 1 d .
N2R N -0.0283(5) -0.2689(5) 0.1787(5) 0.0493(15) Uani 1 1 d .
C3R C 0.0552(6) -0.3181(7) 0.2628(6) 0.058(2) Uani 1 1 d .
C4R C 0.0497(7) -0.4591(7) 0.3097(7) 0.073(2) Uani 1 1 d .
H4RA H 0.0756 -0.4815 0.2405 0.110 Uiso 1 1 calc R
H4RB H -0.0338 -0.4947 0.3543 0.110 Uiso 1 1 calc R
H4RC H 0.1036 -0.4913 0.3642 0.110 Uiso 1 1 calc R
C5R C 0.1841(6) -0.2621(8) 0.1880(7) 0.076(3) Uani 1 1 d .
H5RA H 0.1879 -0.1720 0.1591 0.114 Uiso 1 1 calc R
H5RB H 0.2059 -0.2835 0.1180 0.114 Uiso 1 1 calc R
H5RC H 0.2412 -0.2947 0.2390 0.114 Uiso 1 1 calc R
C6R C 0.0161(7) -0.2778(7) 0.3685(7) 0.069(2) Uani 1 1 d .
H6RA H 0.0235 -0.1875 0.3358 0.103 Uiso 1 1 calc R
H6RB H 0.0683 -0.3110 0.4247 0.103 Uiso 1 1 calc R
H6RC H -0.0685 -0.3095 0.4123 0.103 Uiso 1 1 calc R
C7R C -0.1531(5) -0.3049(6) 0.2140(6) 0.0417(16) Uani 1 1 d .
C8R C -0.2320(6) -0.3838(6) 0.3271(6) 0.0500(18) Uani 1 1 d .
H8RA H -0.2064 -0.4282 0.3994 0.060 Uiso 1 1 calc R
N9R N -0.3427(5) -0.3876(5) 0.3198(5) 0.0456(14) Uani 1 1 d .
N10R N -0.3403(4) -0.3165(5) 0.2023(5) 0.0472(14) Uani 1 1 d .
C11R C -0.4541(6) -0.2980(7) 0.1610(7) 0.061(2) Uani 1 1 d .
H11A H -0.4915 -0.3796 0.1772 0.074 Uiso 1 1 calc R
H11B H -0.5113 -0.2634 0.2105 0.074 Uiso 1 1 calc R
C13R C -0.4397(10) -0.222(2) 0.0403(12) 0.313(15) Uani 1 1 d .
H13A H -0.5189 -0.2144 0.0211 0.470 Uiso 1 1 calc R
H13B H -0.3856 -0.2567 -0.0099 0.470 Uiso 1 1 calc R
H13C H -0.4043 -0.1401 0.0233 0.470 Uiso 1 1 calc R
C12R C -0.2273(5) -0.2644(6) 0.1376(6) 0.0430(17) Uani 1 1 d .
H12A H -0.2038 -0.2093 0.0537 0.052 Uiso 1 1 calc R
C1S C -0.2671(10) -0.5861(12) 0.1180(14) 0.219(8) Uani 1 1 d D
H1SA H -0.3183 -0.6387 0.1007 0.328 Uiso 1 1 calc R
H1SB H -0.2848 -0.5000 0.0793 0.328 Uiso 1 1 calc R
H1SC H -0.2840 -0.6122 0.2063 0.328 Uiso 1 1 calc R
C2S C -0.1391(11) -0.5971(13) 0.0698(19) 0.40(2) Uani 1 1 d D
H2SA H -0.1086 -0.6601 0.1358 0.475 Uiso 1 1 calc R
H2SB H -0.1325 -0.6264 0.0048 0.475 Uiso 1 1 calc R
C3S C -0.0627(6) -0.4828(12) 0.0207(18) 0.342(17) Uani 1 1 d D
H3SA H -0.0657 -0.4517 0.0839 0.410 Uiso 1 1 calc R
H3SB H -0.0880 -0.4188 -0.0486 0.410 Uiso 1 1 calc R

loop_
_atom_site_aniso_label
_atom_site_aniso_U_11
_atom_site_aniso_U_22
_atom_site_aniso_U_33
_atom_site_aniso_U_23
_atom_site_aniso_U_13
_atom_site_aniso_U_12
Cu1 0.0343(6) 0.0460(7) 0.0377(6) -0.0189(6) -0.0038(5) -0.0044(5)
O1 0.038(2) 0.049(3) 0.050(3) -0.018(2) 0.002(2) 0.003(2)
C1 0.049(5) 0.079(6) 0.067(6) -0.038(5) 0.001(4) 0.017(5)
F1 0.042(8) 0.108(11) 0.160(18) -0.008(11) -0.037(9) 0.021(7)
F2 0.031(5) 0.113(10) 0.106(9) -0.081(7) 0.019(5) -0.029(6)
F3 0.065(8) 0.092(10) 0.078(9) -0.039(7) 0.032(6) -0.009(7)
F1A 0.088(14) 0.30(3) 0.082(13) -0.072(16) -0.019(10) 0.099(15)
F2A 0.104(12) 0.049(8) 0.143(16) -0.040(9) 0.057(10) -0.036(7)
F3A 0.038(6) 0.093(10) 0.109(13) -0.074(9) 0.014(7) -0.012(6)
C2 0.035(3) 0.026(4) 0.084(5) -0.027(4) -0.011(4) 0.000(3)
C3 0.051(4) 0.059(5) 0.041(4) -0.019(4) -0.006(3) 0.005(3)
C4 0.060(4) 0.038(4) 0.042(4) -0.014(3) -0.022(3) 0.008(3)
C5 0.044(5) 0.110(8) 0.079(7) -0.041(6) -0.009(5) 0.004(5)
F4 0.131(5) 0.197(7) 0.120(5) -0.089(5) -0.010(4) -0.067(5)
F5 0.116(14) 0.54(3) 0.188(15) -0.280(18) -0.057(11) 0.062(19)
F5A 0.068(7) 0.092(7) 0.124(10) -0.091(7) -0.055(7) 0.025(5)
F6 0.186(12) 0.119(10) 0.092(7) -0.066(7) -0.116(8) 0.064(9)
F6A 0.281(18) 0.225(16) 0.29(2) -0.214(15) -0.269(16) 0.175(13)
O2 0.048(3) 0.056(3) 0.058(3) -0.025(3) -0.004(2) 0.007(2)
Cu2 0.0365(6) 0.0463(8) 0.0512(7) -0.0262(6) -0.0124(5) -0.0019(5)
O3 0.041(2) 0.050(3) 0.057(3) -0.030(2) -0.013(2) 0.004(2)
C6 0.087(6) 0.058(5) 0.058(5) -0.034(4) -0.029(5) 0.023(5)
F7 0.041(7) 0.201(16) 0.079(8) -0.075(9) -0.031(6) 0.064(8)
F8 0.092(10) 0.037(6) 0.079(10) -0.028(6) -0.024(8) 0.030(6)
F9 0.115(9) 0.089(10) 0.235(14) -0.106(9) -0.144(9) 0.057(7)
F7A 0.052(9) 0.069(10) 0.180(17) -0.008(10) 0.042(10) 0.009(8)
F8A 0.149(16) 0.221(19) 0.082(11) -0.093(11) -0.100(11) 0.102(13)
F9A 0.074(8) 0.066(8) 0.109(8) -0.068(6) -0.056(7) 0.029(6)
C7 0.035(3) 0.054(5) 0.054(4) -0.034(4) -0.013(3) 0.009(3)
C8 0.043(4) 0.058(4) 0.070(5) -0.048(4) -0.021(3) 0.013(3)
C9 0.041(4) 0.063(5) 0.044(4) -0.034(4) -0.005(3) -0.008(3)
C10 0.050(5) 0.083(6) 0.077(6) -0.048(5) -0.015(5) 0.002(5)
F10 0.061(7) 0.135(10) 0.144(10) -0.127(8) -0.037(7) 0.027(7)
F11 0.021(6) 0.133(9) 0.105(8) -0.075(8) -0.024(5) -0.003(5)
F12 0.129(13) 0.138(13) 0.056(7) -0.022(8) -0.061(8) -0.027(10)
F10A 0.137(15) 0.092(10) 0.190(16) -0.098(10) -0.125(12) 0.051(9)
F11A 0.028(8) 0.32(2) 0.249(19) -0.229(18) 0.015(10) -0.025(11)
F12A 0.120(11) 0.093(11) 0.210(16) -0.094(11) -0.133(11) 0.046(8)
O4 0.046(2) 0.048(3) 0.058(3) -0.033(2) -0.019(2) 0.003(2)
O1R 0.045(3) 0.061(3) 0.036(2) -0.020(2) -0.003(2) -0.013(2)
N2R 0.042(3) 0.063(4) 0.060(4) -0.037(3) -0.022(3) 0.004(3)
C3R 0.041(4) 0.086(6) 0.056(4) -0.034(4) -0.022(3) 0.004(4)
C4R 0.056(5) 0.074(6) 0.080(6) -0.019(5) -0.025(4) 0.009(4)
C5R 0.035(4) 0.103(7) 0.070(5) -0.022(5) -0.003(4) -0.008(4)
C6R 0.059(5) 0.082(6) 0.063(5) -0.027(5) -0.018(4) -0.004(4)
C7R 0.034(3) 0.046(4) 0.043(4) -0.017(3) -0.007(3) -0.002(3)
C8R 0.045(4) 0.048(4) 0.056(4) -0.021(4) -0.014(3) -0.001(3)
N9R 0.040(3) 0.043(4) 0.051(4) -0.014(3) -0.014(3) -0.004(2)
N10R 0.037(3) 0.052(4) 0.056(4) -0.024(3) -0.014(3) 0.002(3)
C11R 0.041(4) 0.078(6) 0.063(5) -0.022(4) -0.022(4) -0.004(4)
C13R 0.073(8) 0.60(4) 0.110(11) 0.032(16) -0.066(8) -0.002(14)
C12R 0.038(4) 0.040(4) 0.048(4) -0.019(3) -0.004(3) -0.008(3)
C1S 0.33(2) 0.133(11) 0.224(16) -0.131(11) -0.031(16) 0.056(13)
C2S 0.76(6) 0.25(2) 0.19(2) -0.145(18) -0.07(3) 0.30(3)
C3S 0.63(5) 0.227(19) 0.159(16) -0.116(15) -0.03(2) 0.24(3)

loop_
_atom_type_symbol
_atom_type_description
_atom_type_scat_dispersion_real
_atom_type_scat_dispersion_imag
_atom_type_scat_source
C C 0.0033 0.0016 'International Tables Vol C Tables 4.2.6.8 and 6.1.1.4'
H H 0.0000 0.0000 'International Tables Vol C Tables 4.2.6.8 and 6.1.1.4'
N N 0.0061 0.0033 'International Tables Vol C Tables 4.2.6.8 and 6.1.1.4'
O O 0.0106 0.0060 'International Tables Vol C Tables 4.2.6.8 and 6.1.1.4'
F F 0.0171 0.0103 'International Tables Vol C Tables 4.2.6.8 and 6.1.1.4'
Cu Cu 0.3201 1.2651 'International Tables Vol C Tables 4.2.6.8 and 6.1.1.4'

loop_
_geom_angle_atom_site_label_1
_geom_angle_atom_site_label_2
_geom_angle_atom_site_label_3
_geom_angle
_geom_angle_site_symmetry_1
_geom_angle_site_symmetry_3
O1 Cu1 O1 180.0 . 2
O1 Cu1 O1R 84.74(17) . 2
O1 Cu1 O1R 95.26(17) 2 2
O1 Cu1 O1R 95.26(17) . .
O1 Cu1 O1R 84.74(17) 2 .
O1R Cu1 O1R 180.0 2 .
O1 Cu1 O2 92.14(18) . 2
O1 Cu1 O2 87.86(18) 2 2
O1R Cu1 O2 97.78(17) 2 2
O1R Cu1 O2 82.22(17) . 2
O1 Cu1 O2 87.86(18) . .
O1 Cu1 O2 92.14(18) 2 .
O1R Cu1 O2 82.22(17) 2 .
O1R Cu1 O2 97.78(17) . .
O2 Cu1 O2 180.00(11) 2 .
C2 O1 Cu1 128.6(4) . .
F3A C1 F1A 103.7(17) . .
F3A C1 F2A 107.7(13) . .
F1A C1 F2A 111(2) . .
F3A C1 F1 92.7(15) . .
F1A C1 F1 14(2) . .
F2A C1 F1 123.9(16) . .
F3A C1 F2 123.6(11) . .
F1A C1 F2 92.8(18) . .
F2A C1 F2 20.6(16) . .
F1 C1 F2 106.9(15) . .
F3A C1 F3 23.1(11) . .
F1A C1 F3 119.5(15) . .
F2A C1 F3 85.7(13) . .
F1 C1 F3 111.5(14) . .
F2 C1 F3 103.6(11) . .
F3A C1 C2 113.6(10) . .
F1A C1 C2 110.2(11) . .
F2A C1 C2 110.6(11) . .
F1 C1 C2 107.4(9) . .
F2 C1 C2 109.8(9) . .
F3 C1 C2 117.2(11) . .
F3A F3 C1 64(4) . .
F3 F3A C1 93(4) . .
O1 C2 C3 130.1(6) . .
O1 C2 C1 114.6(6) . .
C3 C2 C1 115.0(6) . .
C4 C3 C2 120.6(6) . .
C4 C3 H3A 119.7 . .
C2 C3 H3A 119.7 . .
O2 C4 C3 129.4(7) . .
O2 C4 C5 113.2(6) . .
C3 C4 C5 117.4(6) . .
F6A C5 F5A 128.3(14) . .
F6A C5 F4 97.0(14) . .
F5A C5 F4 101.1(10) . .
F6A C5 F5 105.9(17) . .
F5A C5 F5 24.7(15) . .
F4 C5 F5 118.0(15) . .
F6A C5 F6 25.6(13) . .
F5A C5 F6 102.8(12) . .
F4 C5 F6 107.6(11) . .
F5 C5 F6 80.3(14) . .
F6A C5 C4 103.4(12) . .
F5A C5 C4 113.1(9) . .
F4 C5 C4 112.5(7) . .
F5 C5 C4 116.5(12) . .
F6 C5 C4 118.0(10) . .
F5A F5 C5 76(3) . .
F5A F5 F6 122(4) . .
C5 F5 F6 51.4(11) . .
F5 F5A C5 80(3) . .
C5 F6 F5 48.2(10) . .
C4 O2 Cu1 119.5(4) . .
O3 Cu2 O3 180.00(18) 2_446 .
O3 Cu2 O4 93.08(18) 2_446 2_446
O3 Cu2 O4 86.92(18) . 2_446
O3 Cu2 O4 86.92(18) 2_446 .
O3 Cu2 O4 93.08(18) . .
O4 Cu2 O4 180.0 2_446 .
O3 Cu2 N9R 89.13(17) 2_446 .
O3 Cu2 N9R 90.87(17) . .
O4 Cu2 N9R 92.45(18) 2_446 .
O4 Cu2 N9R 87.55(18) . .
O3 Cu2 N9R 90.87(18) 2_446 2_446
O3 Cu2 N9R 89.13(17) . 2_446
O4 Cu2 N9R 87.55(18) 2_446 2_446
O4 Cu2 N9R 92.45(18) . 2_446
N9R Cu2 N9R 180.0 . 2_446
C7 O3 Cu2 125.2(4) . .
F9 C6 F7A 102.7(15) . .
F9 C6 F8A 103.9(16) . .
F7A C6 F8A 103.3(16) . .
F9 C6 F8 101.9(14) . .
F7A C6 F8 109.3(15) . .
F8A C6 F8 6.0(16) . .
F9 C6 F7 101.8(13) . .
F7A C6 F7 1.3(18) . .
F8A C6 F7 104.4(13) . .
F8 C6 F7 110.5(11) . .
F9 C6 F9A 11.8(14) . .
F7A C6 F9A 111.3(13) . .
F8A C6 F9A 108.5(13) . .
F8 C6 F9A 105.4(10) . .
F7 C6 F9A 110.4(11) . .
F9 C6 C7 119.2(11) . .
F7A C6 C7 111.8(10) . .
F8A C6 C7 114.3(11) . .
F8 C6 C7 111.2(9) . .
F7 C6 C7 111.6(9) . .
F9A C6 C7 107.7(9) . .
O3 C7 C8 126.3(6) . .
O3 C7 C6 113.3(6) . .
C8 C7 C6 120.4(6) . .
C7 C8 C9 124.3(6) . .
C7 C8 H8A 117.8 . .
C9 C8 H8A 117.8 . .
O4 C9 C8 127.8(6) . .
O4 C9 C10 113.7(6) . .
C8 C9 C10 118.5(6) . .
F11A C10 F10 111.4(18) . .
F11A C10 F12 118.7(19) . .
F10 C10 F12 97.1(13) . .
F11A C10 F10A 97.9(19) . .
F10 C10 F10A 14.1(15) . .
F12 C10 F10A 108.2(14) . .
F11A C10 F12A 101.4(18) . .
F10 C10 F12A 103.2(14) . .
F12 C10 F12A 17.5(14) . .
F10A C10 F12A 111.2(15) . .
F11A C10 F11 9(2) . .
F10 C10 F11 118.8(13) . .
F12 C10 F11 110.9(12) . .
F10A C10 F11 105.9(13) . .
F12A C10 F11 93.8(12) . .
F11A C10 C9 111.0(16) . .
F10 C10 C9 113.1(11) . .
F12 C10 C9 104.8(10) . .
F10A C10 C9 116.7(12) . .
F12A C10 C9 115.9(11) . .
F11 C10 C9 110.4(10) . .
C9 O4 Cu2 123.4(4) . .
N2R O1R Cu1 126.3(4) . .
O1R N2R C7R 116.3(5) . .
O1R N2R C3R 120.0(5) . .
C7R N2R C3R 123.6(5) . .
N2R C3R C5R 107.3(6) . .
N2R C3R C4R 109.3(6) . .
C5R C3R C4R 109.5(6) . .
N2R C3R C6R 108.9(6) . .
C5R C3R C6R 110.2(6) . .
C4R C3R C6R 111.6(6) . .
C3R C4R H4RA 109.5 . .
C3R C4R H4RB 109.5 . .
H4RA C4R H4RB 109.5 . .
C3R C4R H4RC 109.5 . .
H4RA C4R H4RC 109.5 . .
H4RB C4R H4RC 109.5 . .
C3R C5R H5RA 109.5 . .
C3R C5R H5RB 109.5 . .
H5RA C5R H5RB 109.5 . .
C3R C5R H5RC 109.5 . .
H5RA C5R H5RC 109.5 . .
H5RB C5R H5RC 109.5 . .
C3R C6R H6RA 109.5 . .
C3R C6R H6RB 109.5 . .
H6RA C6R H6RB 109.5 . .
C3R C6R H6RC 109.5 . .
H6RA C6R H6RC 109.5 . .
H6RB C6R H6RC 109.5 . .
C12R C7R N2R 123.8(6) . .
C12R C7R C8R 103.8(6) . .
N2R C7R C8R 132.4(6) . .
N9R C8R C7R 111.7(6) . .
N9R C8R H8RA 124.2 . .
C7R C8R H8RA 124.2 . .
C8R N9R N10R 105.8(5) . .
C8R N9R Cu2 119.5(5) . .
N10R N9R Cu2 134.6(4) . .
C12R N10R N9R 111.1(5) . .
C12R N10R C11R 128.3(6) . .
N9R N10R C11R 120.5(5) . .
C13R C11R N10R 114.9(7) . .
C13R C11R H11A 108.5 . .
N10R C11R H11A 108.5 . .
C13R C11R H11B 108.5 . .
N10R C11R H11B 108.5 . .
H11A C11R H11B 107.5 . .
C11R C13R H13A 109.5 . .
C11R C13R H13B 109.5 . .
H13A C13R H13B 109.5 . .
C11R C13R H13C 109.5 . .
H13A C13R H13C 109.5 . .
H13B C13R H13C 109.5 . .
N10R C12R C7R 107.5(6) . .
N10R C12R H12A 126.2 . .
C7R C12R H12A 126.2 . .
C2S C1S H1SA 109.5 . .
C2S C1S H1SB 109.5 . .
H1SA C1S H1SB 109.5 . .
C2S C1S H1SC 109.5 . .
H1SA C1S H1SC 109.5 . .
H1SB C1S H1SC 109.5 . .
C3S C2S C1S 113.6(10) . .
C3S C2S H2SA 108.8 . .
C1S C2S H2SA 108.8 . .
C3S C2S H2SB 108.8 . .
C1S C2S H2SB 108.8 . .
H2SA C2S H2SB 107.7 . .
C2S C3S C3S 103.9(11) . 2_545
C2S C3S H3SA 111.0 . .
C3S C3S H3SA 111.0 2_545 .
C2S C3S H3SB 111.0 . .
C3S C3S H3SB 111.0 2_545 .
H3SA C3S H3SB 109.0 . .

loop_
_geom_bond_atom_site_label_1
_geom_bond_atom_site_label_2
_geom_bond_distance
_geom_bond_site_symmetry_2
Cu1 O1 1.928(4) .
Cu1 O1 1.928(4) 2
Cu1 O1R 2.070(5) 2
Cu1 O1R 2.070(5) .
Cu1 O2 2.206(5) 2
Cu1 O2 2.207(5) .
O1 C2 1.184(7) .
C1 F3A 1.242(19) .
C1 F1A 1.25(3) .
C1 F2A 1.257(17) .
C1 F1 1.32(2) .
C1 F2 1.349(19) .
C1 F3 1.38(2) .
C1 C2 1.558(9) .
F3 F3A 0.54(2) .
C2 C3 1.429(9) .
C3 C4 1.388(9) .
C3 H3A 0.9500 .
C4 O2 1.257(7) .
C4 C5 1.548(11) .
C5 F6A 1.24(2) .
C5 F5A 1.282(15) .
C5 F4 1.292(9) .
C5 F5 1.30(2) .
C5 F6 1.363(19) .
F5 F5A 0.55(3) .
F5 F6 1.72(3) .
Cu2 O3 1.950(4) 2_446
Cu2 O3 1.950(4) .
Cu2 O4 1.969(4) 2_446
Cu2 O4 1.969(4) .
Cu2 N9R 2.395(5) .
Cu2 N9R 2.395(5) 2_446
O3 C7 1.278(7) .
C6 F9 1.20(2) .
C6 F7A 1.221(17) .
C6 F8A 1.29(2) .
C6 F8 1.331(18) .
C6 F7 1.375(16) .
C6 F9A 1.466(19) .
C6 C7 1.506(10) .
C7 C8 1.363(9) .
C8 C9 1.397(9) .
C8 H8A 0.9500 .
C9 O4 1.263(7) .
C9 C10 1.530(10) .
C10 F11A 1.14(2) .
C10 F10 1.26(2) .
C10 F12 1.316(19) .
C10 F10A 1.36(2) .
C10 F12A 1.37(2) .
C10 F11 1.408(15) .
O1R N2R 1.304(6) .
N2R C7R 1.402(7) .
N2R C3R 1.514(8) .
C3R C5R 1.530(9) .
C3R C4R 1.533(10) .
C3R C6R 1.544(9) .
C4R H4RA 0.9800 .
C4R H4RB 0.9800 .
C4R H4RC 0.9800 .
C5R H5RA 0.9800 .
C5R H5RB 0.9800 .
C5R H5RC 0.9800 .
C6R H6RA 0.9800 .
C6R H6RB 0.9800 .
C6R H6RC 0.9800 .
C7R C12R 1.356(9) .
C7R C8R 1.419(8) .
C8R N9R 1.288(8) .
C8R H8RA 0.9500 .
N9R N10R 1.348(7) .
N10R C12R 1.347(7) .
N10R C11R 1.484(8) .
C11R C13R 1.369(13) .
C11R H11A 0.9900 .
C11R H11B 0.9900 .
C13R H13A 0.9800 .
C13R H13B 0.9800 .
C13R H13C 0.9800 .
C12R H12A 0.9500 .
C1S C2S 1.464(9) .
C1S H1SA 0.9800 .
C1S H1SB 0.9800 .
C1S H1SC 0.9800 .
C2S C3S 1.446(9) .
C2S H2SA 0.9900 .
C2S H2SB 0.9900 .
C3S C3S 1.509(9) 2_545
C3S H3SA 0.9900 .
C3S H3SB 0.9900 .
